data_1516911
loop_
_publ_author_name
'Jiao Guo'
'Jin Yang'
'Ying-Ying Liu'
'Jian-Fang Ma'

_publ_section_title
;
 Two new polyoxometalate-templated supramolecular compounds constructed by
 a new tridentate ligand
 2,4,6-tris[1-(4-oxidroxypyridinium)-ylmethyl]-mesitylene
;
_journal_name_full
;
Inorganica Chimica Acta
;
_journal_page_first 51
_journal_page_last 58
_journal_volume 400
_journal_year 2013
_chemical_formula_moiety '2(Mo8 O26), 4(C27 H29 N3 O3), 15(H2 O)'
_chemical_formula_sum 'C108 H146 Mo16 N12 O79'
_chemical_formula_weight 4411.17
_space_group_IT_number 14
_symmetry_cell_setting monoclinic
_symmetry_space_group_name_Hall '-P 2ybc'
_symmetry_space_group_name_H-M 'P 1 21/c 1'
_atom_sites_solution_hydrogens geom
_atom_sites_solution_primary direct
_atom_sites_solution_secondary difmap
_cell_angle_alpha 90.00
_cell_angle_beta 127.481(3)
_cell_angle_gamma 90.00
_cell_formula_units_Z 1
_cell_length_a 19.9057(8)
_cell_length_b 11.0481(3)
_cell_length_c 24.3389(13)
_cell_measurement_reflns_used 4716
_cell_measurement_temperature 293(2)
_cell_measurement_theta_max 25.4
_cell_measurement_theta_min 3.2
_cell_volume 4247.6(4)
_computing_cell_refinement CrysAlis
_computing_data_collection 'CrysAlis (Oxford Diffraction, 2006)'
_computing_data_reduction CrysAlis
_computing_structure_refinement 'SHELXL-97 (Sheldrick, 1997)'
_computing_structure_solution 'SHELXS-97 (Sheldrick, 1997)'
_diffrn_ambient_temperature 293(2)
_diffrn_detector_area_resol_mean 10.0
_diffrn_measured_fraction_theta_full 0.985
_diffrn_measured_fraction_theta_max 0.985
_diffrn_measurement_device_type 'Oxford Diffraction Gemini R Ultra'
_diffrn_measurement_method '\w scan'
_diffrn_radiation_monochromator graphite
_diffrn_radiation_source 'fine-focus sealed tube'
_diffrn_radiation_type MoK\a
_diffrn_radiation_wavelength 0.71073
_diffrn_reflns_av_R_equivalents 0.0385
_diffrn_reflns_av_sigmaI/netI 0.0605
_diffrn_reflns_limit_h_max 23
_diffrn_reflns_limit_h_min -18
_diffrn_reflns_limit_k_max 10
_diffrn_reflns_limit_k_min -13
_diffrn_reflns_limit_l_max 23
_diffrn_reflns_limit_l_min -29
_diffrn_reflns_number 15534
_diffrn_reflns_theta_full 25.00
_diffrn_reflns_theta_max 25.35
_diffrn_reflns_theta_min 3.18
_exptl_absorpt_coefficient_mu 1.227
_exptl_absorpt_correction_T_max 0.832
_exptl_absorpt_correction_T_min 0.782
_exptl_absorpt_correction_type multi-scan
_exptl_absorpt_process_details
;
CrysAlis (Oxford Diffraction, 2006)
;
_exptl_crystal_colour colorless
_exptl_crystal_density_diffrn 1.713
_exptl_crystal_density_method 'not measured'
_exptl_crystal_description block
_exptl_crystal_F_000 2152
_exptl_crystal_size_max 0.20
_exptl_crystal_size_mid 0.18
_exptl_crystal_size_min 0.15
_refine_diff_density_max 0.913
_refine_diff_density_min -0.837
_refine_diff_density_rms 0.126
_refine_ls_extinction_method none
_refine_ls_goodness_of_fit_ref 1.057
_refine_ls_hydrogen_treatment constr
_refine_ls_matrix_type full
_refine_ls_number_parameters 533
_refine_ls_number_reflns 7662
_refine_ls_number_restraints 99
_refine_ls_restrained_S_all 1.059
_refine_ls_R_factor_all 0.0869
_refine_ls_R_factor_gt 0.0547
_refine_ls_shift/su_max 0.002
_refine_ls_shift/su_mean 0.000
_refine_ls_structure_factor_coef Fsqd
_refine_ls_weighting_details 'calc w=1/[\s^2^(Fo^2^)+(0.0759P)^2^+5.2574P] where P=(Fo^2^+2Fc^2^)/3'
_refine_ls_weighting_scheme calc
_refine_ls_wR_factor_gt 0.1366
_refine_ls_wR_factor_ref 0.1608
_reflns_number_gt 5298
_reflns_number_total 7662
_reflns_threshold_expression >2\s(I)
_cod_data_source_file ICA-2013-400-51-58-1.cif
_cod_data_source_block compound-1
_cod_original_cell_volume 4247.6(3)
_cod_original_sg_symbol_Hall '-p 2ybc'
_cod_original_sg_symbol_H-M 'p 21/c'
_cod_database_code 1516911

loop_
_symmetry_equiv_pos_as_xyz
'x, y, z'
'-x, y+1/2, -z+1/2'
'-x, -y, -z'
'x, -y-1/2, z-1/2'

loop_
_atom_site_label
_atom_site_type_symbol
_atom_site_fract_x
_atom_site_fract_y
_atom_site_fract_z
_atom_site_U_iso_or_equiv
_atom_site_adp_type
_atom_site_occupancy
_atom_site_symmetry_multiplicity
_atom_site_calc_flag
_atom_site_refinement_flags
O1 O 0.1923(7) 1.0474(10) 0.9048(6) 0.145(3) Uani 1 1 d U
H1 H 0.2041 0.9832 0.9257 0.218 Uiso 1 1 calc R
O2 O 0.0038(4) 0.6126(6) 0.5549(3) 0.0755(14) Uani 1 1 d U
O3 O 0.8785(3) 0.8912(6) 0.9328(4) 0.085(2) Uani 1 1 d .
H3 H 0.9165 0.8745 0.9734 0.128 Uiso 1 1 calc R
N1 N 0.3398(4) 1.0930(6) 0.8436(4) 0.0640(18) Uani 1 1 d U
N2 N 0.2200(4) 0.7737(8) 0.6092(4) 0.0816(12) Uani 1 1 d U
N3 N 0.6501(3) 0.7978(5) 0.8815(3) 0.0459(14) Uani 1 1 d .
C1 C 0.0743(6) 0.6614(10) 0.5712(5) 0.0878(13) Uani 1 1 d U
C2 C 0.0775(5) 0.7161(10) 0.5247(5) 0.0881(14) Uani 1 1 d U
H2 H 0.0299 0.7159 0.4785 0.106 Uiso 1 1 calc R
C3 C 0.1514(5) 0.7748(10) 0.5438(5) 0.0857(13) Uani 1 1 d U
H3A H 0.1523 0.8143 0.5105 0.103 Uiso 1 1 calc R
C4 C 0.1467(5) 0.6617(10) 0.6385(5) 0.0854(13) Uani 1 1 d U
H4 H 0.1471 0.6248 0.6731 0.103 Uiso 1 1 calc R
C5 C 0.2175(5) 0.7162(10) 0.6544(5) 0.0833(13) Uani 1 1 d U
H5 H 0.2667 0.7122 0.6998 0.100 Uiso 1 1 calc R
C6 C 0.2972(5) 0.8363(10) 0.6263(5) 0.0798(15) Uani 1 1 d U
H6A H 0.2800 0.9105 0.5996 0.096 Uiso 1 1 calc R
H6B H 0.3238 0.7850 0.6122 0.096 Uiso 1 1 calc R
C7 C 0.2701(5) 1.0475(9) 0.6808(6) 0.089(3) Uani 1 1 d .
H7A H 0.2354 1.0133 0.6351 0.134 Uiso 0.50 1 calc PR
H7B H 0.2861 1.1284 0.6786 0.134 Uiso 0.50 1 calc PR
H7C H 0.2390 1.0494 0.6992 0.134 Uiso 0.50 1 calc PR
H7D H 0.2716 1.1141 0.7068 0.134 Uiso 0.50 1 calc PR
H7E H 0.2209 0.9990 0.6633 0.134 Uiso 0.50 1 calc PR
H7F H 0.2679 1.0780 0.6428 0.134 Uiso 0.50 1 calc PR
C8 C 0.2826(6) 1.1768(9) 0.8301(5) 0.082(3) Uani 1 1 d U
H8 H 0.2781 1.2467 0.8068 0.099 Uiso 1 1 calc R
C9 C 0.2327(7) 1.1650(10) 0.8483(6) 0.096(3) Uani 1 1 d U
H9 H 0.1921 1.2232 0.8364 0.115 Uiso 1 1 calc R
C10 C 0.2426(9) 1.0631(12) 0.8855(7) 0.111(3) Uani 1 1 d U
C11 C 0.3025(8) 0.9742(10) 0.9006(6) 0.093(3) Uani 1 1 d U
H11 H 0.3099 0.9046 0.9252 0.111 Uiso 1 1 calc R
C12 C 0.3468(6) 0.9935(9) 0.8788(5) 0.076(2) Uani 1 1 d U
H12 H 0.3860 0.9349 0.8880 0.091 Uiso 1 1 calc R
C13 C 0.3966(5) 1.1157(8) 0.8259(5) 0.072(3) Uani 1 1 d .
H13A H 0.4507 1.1435 0.8668 0.087 Uiso 1 1 calc RD
H13B H 0.3732 1.1796 0.7915 0.087 Uiso 1 1 calc R
C14 C 0.5515(5) 0.9683(8) 0.9147(4) 0.060(2) Uani 1 1 d .
H14A H 0.5714 0.8973 0.9434 0.090 Uiso 1 1 calc R
H14B H 0.5290 1.0246 0.9298 0.090 Uiso 1 1 calc RD
H14C H 0.5977 1.0053 0.9183 0.090 Uiso 1 1 calc R
C15 C 0.5687(4) 0.7479(7) 0.8619(4) 0.0524(19) Uani 1 1 d .
H15A H 0.5737 0.7349 0.9037 0.063 Uiso 1 1 calc R
H15B H 0.5589 0.6699 0.8399 0.063 Uiso 1 1 calc R
C16 C 0.7201(4) 0.7801(7) 0.9459(4) 0.057(2) Uani 1 1 d .
H16 H 0.7153 0.7446 0.9781 0.069 Uiso 1 1 calc R
C17 C 0.7983(5) 0.8119(8) 0.9664(4) 0.065(2) Uani 1 1 d .
H17 H 0.8455 0.7999 1.0120 0.079 Uiso 1 1 calc R
C18 C 0.8076(4) 0.8631(7) 0.9185(5) 0.060(2) Uani 1 1 d .
C19 C 0.7310(5) 0.8829(7) 0.8511(4) 0.059(2) Uani 1 1 d .
H19 H 0.7329 0.9186 0.8174 0.070 Uiso 1 1 calc R
C20 C 0.6562(4) 0.8509(6) 0.8353(4) 0.0485(18) Uani 1 1 d .
H20 H 0.6070 0.8661 0.7910 0.058 Uiso 1 1 calc R
C21 C 0.4418(6) 0.6780(8) 0.7174(5) 0.068(2) Uani 1 1 d .
H21A H 0.4936 0.6387 0.7534 0.101 Uiso 0.50 1 calc PR
H21B H 0.4428 0.6960 0.6793 0.101 Uiso 0.50 1 calc PR
H21C H 0.3949 0.6254 0.7019 0.101 Uiso 0.50 1 calc PR
H21D H 0.3939 0.6680 0.6696 0.101 Uiso 0.50 1 calc PR
H21E H 0.4448 0.6108 0.7438 0.101 Uiso 0.50 1 calc PR
H21F H 0.4927 0.6813 0.7212 0.101 Uiso 0.50 1 calc PR
C22 C 0.3613(4) 0.8665(8) 0.7018(4) 0.053(2) Uani 1 1 d .
C23 C 0.4324(4) 0.7922(7) 0.7444(4) 0.0482(18) Uani 1 1 d .
C24 C 0.4939(4) 0.8273(6) 0.8141(4) 0.0435(17) Uani 1 1 d .
C25 C 0.4832(4) 0.9333(7) 0.8405(4) 0.0519(19) Uani 1 1 d .
C26 C 0.4107(4) 1.0035(6) 0.7977(4) 0.0519(19) Uani 1 1 d .
C27 C 0.3503(4) 0.9697(7) 0.7279(4) 0.056(2) Uani 1 1 d .
Mo1 Mo 0.35881(4) 0.56608(6) 0.86155(3) 0.0457(2) Uani 1 1 d .
Mo2 Mo 0.28582(4) 0.49635(6) 0.94667(4) 0.0520(2) Uani 1 1 d .
Mo3 Mo 0.46828(3) 0.34689(5) 0.99537(3) 0.03635(18) Uani 1 1 d .
Mo4 Mo 0.53839(4) 0.41480(5) 0.91060(3) 0.04373(19) Uani 1 1 d .
O4 O 0.2519(4) 0.6421(5) 0.9362(3) 0.0741(17) Uani 1 1 d .
O5 O 0.2047(3) 0.4079(6) 0.9279(3) 0.0726(17) Uani 1 1 d .
O6 O 0.2785(3) 0.4798(4) 0.8645(2) 0.0533(13) Uani 1 1 d .
O7 O 0.4243(3) 0.5527(4) 0.9796(2) 0.0391(11) Uani 1 1 d .
O8 O 0.3666(3) 0.3272(4) 0.9719(2) 0.0469(12) Uani 1 1 d .
O9 O 0.5086(3) 0.2064(4) 1.0090(3) 0.0490(12) Uani 1 1 d .
O10 O 0.4356(3) 0.3802(4) 0.9041(2) 0.0440(11) Uani 1 1 d .
O11 O 0.5776(3) 0.2710(4) 0.9283(3) 0.0577(14) Uani 1 1 d .
O12 O 0.6391(3) 0.5061(4) 0.9538(3) 0.0493(12) Uani 1 1 d .
O13 O 0.4938(4) 0.4347(5) 0.8258(3) 0.0645(15) Uani 1 1 d .
O14 O 0.4801(3) 0.6003(4) 0.9098(2) 0.0400(11) Uani 1 1 d .
O15 O 0.3280(4) 0.5240(5) 0.7826(3) 0.0703(16) Uani 1 1 d .
O16 O 0.3240(3) 0.7102(5) 0.8512(3) 0.0647(15) Uani 1 1 d .
O4W O 0.886(2) 0.451(3) 0.7923(16) 0.103(9) Uani 0.25 1 d PU
O1W O 0.2389(13) 0.8664(14) 0.9915(12) 0.132(7) Uani 0.50 1 d P
O2W O 0.8798(14) 0.784(3) 0.8268(13) 0.201(12) Uani 0.50 1 d P
O3W O 0.9598(17) 0.556(2) 0.9030(14) 0.174(9) Uani 0.50 1 d PU
O6W O 0.9588(17) 0.643(5) 0.6581(18) 0.29(2) Uani 0.50 1 d P
O5W O 0.1370(18) 0.860(3) 0.7360(17) 0.099(9) Uani 0.25 1 d PU
O7W O 1.0529(15) 0.440(3) 1.012(3) 0.50(4) Uani 0.75 1 d P
O5WA O 0.0858(18) 0.756(3) 0.7269(17) 0.099(9) Uani 0.25 1 d PU
O5WB O 0.118(3) 0.647(5) 0.768(3) 0.171(17) Uani 0.25 1 d PU

loop_
_atom_site_aniso_label
_atom_site_aniso_U_11
_atom_site_aniso_U_22
_atom_site_aniso_U_33
_atom_site_aniso_U_23
_atom_site_aniso_U_13
_atom_site_aniso_U_12
O1 0.146(3) 0.147(4) 0.146(3) -0.0003(10) 0.090(2) 0.0006(10)
O2 0.0718(16) 0.0767(17) 0.0779(18) 0.0003(10) 0.0454(12) -0.0030(9)
O3 0.036(3) 0.106(5) 0.096(5) 0.035(4) 0.032(3) 0.005(3)
N1 0.056(4) 0.049(4) 0.066(4) -0.010(3) 0.027(3) 0.005(3)
N2 0.0492(16) 0.113(3) 0.057(2) 0.003(2) 0.0187(16) -0.0172(18)
N3 0.034(3) 0.049(3) 0.044(3) 0.007(3) 0.019(3) -0.003(3)
C1 0.0529(16) 0.113(3) 0.060(2) 0.002(2) 0.0150(17) -0.0153(19)
C2 0.0530(17) 0.115(3) 0.060(2) 0.002(2) 0.0152(17) -0.0160(19)
C3 0.0518(17) 0.114(3) 0.058(2) 0.002(2) 0.0169(17) -0.0169(19)
C4 0.0513(17) 0.113(3) 0.059(2) 0.003(2) 0.0165(17) -0.0166(19)
C5 0.0500(17) 0.112(3) 0.058(2) 0.003(2) 0.0176(17) -0.0171(19)
C6 0.0483(18) 0.112(3) 0.056(2) 0.003(2) 0.0199(18) -0.017(2)
C7 0.046(5) 0.085(7) 0.089(7) 0.011(6) 0.016(5) -0.001(5)
C8 0.071(6) 0.062(5) 0.076(6) -0.025(4) 0.025(5) 0.006(4)
C9 0.091(7) 0.083(6) 0.104(9) -0.029(5) 0.054(6) 0.017(6)
C10 0.118(9) 0.098(8) 0.103(9) -0.029(6) 0.060(7) 0.010(6)
C11 0.122(9) 0.082(6) 0.088(8) -0.008(5) 0.071(7) 0.005(6)
C12 0.072(6) 0.063(5) 0.082(7) -0.004(5) 0.041(5) -0.001(4)
C13 0.064(5) 0.054(5) 0.087(7) -0.005(5) 0.040(5) -0.003(4)
C14 0.057(4) 0.060(5) 0.052(5) -0.002(4) 0.028(4) -0.010(4)
C15 0.045(4) 0.053(4) 0.062(5) 0.007(4) 0.034(4) -0.009(3)
C16 0.044(4) 0.074(5) 0.043(4) 0.017(4) 0.021(4) 0.003(4)
C17 0.048(4) 0.080(6) 0.045(4) 0.024(4) 0.016(4) 0.015(4)
C18 0.039(4) 0.064(5) 0.068(5) 0.014(4) 0.029(4) 0.006(4)
C19 0.052(4) 0.062(5) 0.062(5) 0.028(4) 0.035(4) 0.010(4)
C20 0.040(4) 0.054(4) 0.045(4) 0.023(4) 0.023(3) 0.009(3)
C21 0.073(5) 0.077(6) 0.066(5) -0.008(5) 0.049(5) -0.008(5)
C22 0.041(4) 0.069(5) 0.044(4) 0.002(4) 0.022(3) -0.017(4)
C23 0.051(4) 0.056(4) 0.057(5) -0.004(4) 0.043(4) -0.011(4)
C24 0.037(3) 0.045(4) 0.045(4) 0.004(3) 0.023(3) -0.011(3)
C25 0.043(4) 0.048(4) 0.056(5) 0.005(4) 0.026(4) -0.009(3)
C26 0.048(4) 0.041(4) 0.060(5) -0.005(4) 0.030(4) -0.012(3)
C27 0.041(4) 0.054(5) 0.068(5) 0.009(4) 0.031(4) -0.005(4)
Mo1 0.0455(3) 0.0458(4) 0.0303(3) 0.0021(3) 0.0150(3) -0.0056(3)
Mo2 0.0480(4) 0.0510(4) 0.0494(4) 0.0033(3) 0.0258(3) 0.0001(3)
Mo3 0.0433(3) 0.0318(3) 0.0313(3) -0.0033(2) 0.0214(3) -0.0074(2)
Mo4 0.0555(4) 0.0413(3) 0.0419(4) -0.0086(3) 0.0335(3) -0.0087(3)
O4 0.076(4) 0.063(4) 0.075(4) 0.011(3) 0.042(3) 0.022(3)
O5 0.054(3) 0.085(4) 0.070(4) 0.010(3) 0.034(3) -0.007(3)
O6 0.044(3) 0.053(3) 0.041(3) 0.003(2) 0.015(2) -0.011(2)
O7 0.046(2) 0.036(2) 0.032(2) -0.0034(19) 0.022(2) -0.004(2)
O8 0.048(3) 0.047(3) 0.039(3) -0.004(2) 0.023(2) -0.009(2)
O9 0.058(3) 0.039(3) 0.051(3) 0.000(2) 0.034(2) 0.000(2)
O10 0.050(3) 0.045(3) 0.034(2) -0.007(2) 0.024(2) -0.008(2)
O11 0.076(3) 0.043(3) 0.070(4) -0.012(3) 0.052(3) -0.009(3)
O12 0.055(3) 0.046(3) 0.056(3) 0.000(2) 0.038(3) -0.004(2)
O13 0.078(4) 0.075(4) 0.050(3) -0.013(3) 0.044(3) -0.015(3)
O14 0.044(2) 0.040(2) 0.030(2) -0.002(2) 0.020(2) -0.010(2)
O15 0.076(4) 0.079(4) 0.030(3) -0.002(3) 0.019(3) -0.011(3)
O16 0.057(3) 0.052(3) 0.064(4) 0.012(3) 0.025(3) 0.003(3)
O4W 0.110(12) 0.088(12) 0.085(12) 0.000(9) 0.046(8) 0.019(9)
O1W 0.205(18) 0.084(10) 0.23(2) 0.050(12) 0.194(19) 0.039(11)
O2W 0.153(17) 0.33(4) 0.16(2) -0.11(2) 0.115(17) -0.07(2)
O3W 0.175(13) 0.161(12) 0.151(12) -0.006(8) 0.081(9) 0.013(9)
O6W 0.14(2) 0.54(7) 0.21(3) 0.08(4) 0.12(2) -0.02(3)
O5W 0.094(11) 0.098(12) 0.101(12) -0.019(9) 0.057(9) 0.001(9)
O7W 0.157(17) 0.22(3) 0.76(8) -0.16(4) 0.09(3) -0.076(17)
O5WA 0.095(11) 0.097(12) 0.104(12) 0.001(9) 0.059(9) 0.004(8)
O5WB 0.172(19) 0.176(19) 0.166(19) 0.007(10) 0.103(13) 0.003(10)

loop_
_atom_type_symbol
_atom_type_description
_atom_type_scat_dispersion_real
_atom_type_scat_dispersion_imag
_atom_type_scat_source
C C 0.0033 0.0016 'International Tables Vol C Tables 4.2.6.8 and 6.1.1.4'
H H 0.0000 0.0000 'International Tables Vol C Tables 4.2.6.8 and 6.1.1.4'
Mo Mo -1.6832 0.6857 'International Tables Vol C Tables 4.2.6.8 and 6.1.1.4'
N N 0.0061 0.0033 'International Tables Vol C Tables 4.2.6.8 and 6.1.1.4'
O O 0.0106 0.0060 'International Tables Vol C Tables 4.2.6.8 and 6.1.1.4'

loop_
_geom_angle_atom_site_label_1
_geom_angle_atom_site_label_2
_geom_angle_atom_site_label_3
_geom_angle
_geom_angle_site_symmetry_1
_geom_angle_site_symmetry_3
C10 O1 H1 109.5 . .
C18 O3 H3 109.5 . .
C8 N1 C12 117.5(10) . .
C8 N1 C13 120.2(8) . .
C12 N1 C13 122.0(8) . .
C5 N2 C3 118.8(8) . .
C5 N2 C6 123.6(7) . .
C3 N2 C6 117.6(8) . .
C16 N3 C20 119.2(6) . .
C16 N3 C15 118.6(6) . .
C20 N3 C15 122.0(6) . .
C2 C1 O2 121.8(8) . .
C2 C1 C4 117.4(9) . .
O2 C1 C4 120.7(10) . .
C1 C2 C3 121.1(9) . .
C1 C2 H2 119.5 . .
C3 C2 H2 119.5 . .
N2 C3 C2 119.9(10) . .
N2 C3 H3A 120.0 . .
C2 C3 H3A 120.0 . .
C5 C4 C1 119.6(10) . .
C5 C4 H4 120.2 . .
C1 C4 H4 120.2 . .
N2 C5 C4 123.1(9) . .
N2 C5 H5 118.5 . .
C4 C5 H5 118.5 . .
N2 C6 C22 114.0(8) . .
N2 C6 H6A 108.7 . .
C22 C6 H6A 108.7 . .
N2 C6 H6B 108.7 . .
C22 C6 H6B 108.7 . .
H6A C6 H6B 107.6 . .
C27 C7 H7A 109.5 . .
C27 C7 H7B 109.5 . .
H7A C7 H7B 109.5 . .
C27 C7 H7C 109.5 . .
H7A C7 H7C 109.5 . .
H7B C7 H7C 109.5 . .
C27 C7 H7D 109.5 . .
H7A C7 H7D 141.1 . .
H7B C7 H7D 56.3 . .
H7C C7 H7D 56.3 . .
C27 C7 H7E 109.5 . .
H7A C7 H7E 56.3 . .
H7B C7 H7E 141.1 . .
H7C C7 H7E 56.3 . .
H7D C7 H7E 109.5 . .
C27 C7 H7F 109.5 . .
H7A C7 H7F 56.3 . .
H7B C7 H7F 56.3 . .
H7C C7 H7F 141.1 . .
H7D C7 H7F 109.5 . .
H7E C7 H7F 109.5 . .
C9 C8 N1 123.4(11) . .
C9 C8 H8 118.3 . .
N1 C8 H8 118.3 . .
C8 C9 C10 117.7(11) . .
C8 C9 H9 121.2 . .
C10 C9 H9 121.2 . .
O1 C10 C9 119.4(12) . .
O1 C10 C11 120.6(14) . .
C9 C10 C11 119.9(14) . .
C12 C11 C10 117.2(12) . .
C12 C11 H11 121.4 . .
C10 C11 H11 121.4 . .
C11 C12 N1 124.2(10) . .
C11 C12 H12 117.9 . .
N1 C12 H12 117.9 . .
N1 C13 C26 112.4(7) . .
N1 C13 H13A 109.1 . .
C26 C13 H13A 109.1 . .
N1 C13 H13B 109.1 . .
C26 C13 H13B 109.1 . .
H13A C13 H13B 107.8 . .
C25 C14 H14A 109.5 . .
C25 C14 H14B 109.5 . .
H14A C14 H14B 109.5 . .
C25 C14 H14C 109.5 . .
H14A C14 H14C 109.5 . .
H14B C14 H14C 109.5 . .
N3 C15 C24 114.0(6) . .
N3 C15 H15A 108.8 . .
C24 C15 H15A 108.8 . .
N3 C15 H15B 108.8 . .
C24 C15 H15B 108.8 . .
H15A C15 H15B 107.6 . .
N3 C16 C17 122.5(8) . .
N3 C16 H16 118.8 . .
C17 C16 H16 118.8 . .
C16 C17 C18 119.9(7) . .
C16 C17 H17 120.0 . .
C18 C17 H17 120.0 . .
O3 C18 C17 123.8(7) . .
O3 C18 C19 120.8(8) . .
C17 C18 C19 115.4(7) . .
C20 C19 C18 121.0(7) . .
C20 C19 H19 119.5 . .
C18 C19 H19 119.5 . .
N3 C20 C19 121.9(6) . .
N3 C20 H20 119.1 . .
C19 C20 H20 119.1 . .
C23 C21 H21A 109.5 . .
C23 C21 H21B 109.5 . .
H21A C21 H21B 109.5 . .
C23 C21 H21C 109.5 . .
H21A C21 H21C 109.5 . .
H21B C21 H21C 109.5 . .
C23 C21 H21D 109.5 . .
H21A C21 H21D 141.1 . .
H21B C21 H21D 56.3 . .
H21C C21 H21D 56.3 . .
C23 C21 H21E 109.5 . .
H21A C21 H21E 56.3 . .
H21B C21 H21E 141.1 . .
H21C C21 H21E 56.3 . .
H21D C21 H21E 109.5 . .
C23 C21 H21F 109.5 . .
H21A C21 H21F 56.3 . .
H21B C21 H21F 56.3 . .
H21C C21 H21F 141.1 . .
H21D C21 H21F 109.5 . .
H21E C21 H21F 109.5 . .
C27 C22 C23 120.8(7) . .
C27 C22 C6 119.3(8) . .
C23 C22 C6 119.8(8) . .
C22 C23 C24 118.2(7) . .
C22 C23 C21 120.8(7) . .
C24 C23 C21 120.9(7) . .
C25 C24 C23 120.9(6) . .
C25 C24 C15 119.1(7) . .
C23 C24 C15 119.9(7) . .
C26 C25 C24 119.6(7) . .
C26 C25 C14 121.6(7) . .
C24 C25 C14 118.8(7) . .
C25 C26 C27 119.4(7) . .
C25 C26 C13 120.4(7) . .
C27 C26 C13 120.2(7) . .
C22 C27 C26 120.9(7) . .
C22 C27 C7 119.8(8) . .
C26 C27 C7 119.2(8) . .
O15 Mo1 O16 104.9(3) . .
O15 Mo1 O6 99.9(3) . .
O16 Mo1 O6 101.6(3) . .
O15 Mo1 O14 101.3(3) . .
O16 Mo1 O14 98.6(2) . .
O6 Mo1 O14 145.71(19) . .
O15 Mo1 O7 158.4(2) . .
O16 Mo1 O7 96.6(2) . .
O6 Mo1 O7 76.94(18) . .
O14 Mo1 O7 73.42(17) . .
O15 Mo1 O10 87.1(2) . .
O16 Mo1 O10 165.8(2) . .
O6 Mo1 O10 83.28(19) . .
O14 Mo1 O10 71.26(17) . .
O7 Mo1 O10 71.34(16) . .
O15 Mo1 Mo3 136.4(2) . 3_667
O16 Mo1 Mo3 87.21(18) . 3_667
O6 Mo1 Mo3 118.75(15) . 3_667
O14 Mo1 Mo3 35.14(13) . 3_667
O7 Mo1 Mo3 41.81(11) . 3_667
O10 Mo1 Mo3 78.85(10) . 3_667
O5 Mo2 O4 106.2(3) . .
O5 Mo2 O12 102.4(3) . 3_667
O4 Mo2 O12 97.8(3) . 3_667
O5 Mo2 O6 102.0(3) . .
O4 Mo2 O6 99.3(3) . .
O12 Mo2 O6 144.8(2) 3_667 .
O5 Mo2 O8 90.0(2) . .
O4 Mo2 O8 163.7(2) . .
O12 Mo2 O8 76.69(18) 3_667 .
O6 Mo2 O8 78.35(19) . .
O5 Mo2 O7 159.6(2) . .
O4 Mo2 O7 94.2(2) . .
O12 Mo2 O7 74.49(18) 3_667 .
O6 Mo2 O7 73.79(17) . .
O8 Mo2 O7 69.59(16) . .
O9 Mo3 O8 105.5(2) . .
O9 Mo3 O10 100.8(2) . .
O8 Mo3 O10 97.8(2) . .
O9 Mo3 O14 101.4(2) . 3_667
O8 Mo3 O14 95.4(2) . 3_667
O10 Mo3 O14 150.02(19) . 3_667
O9 Mo3 O7 98.5(2) . 3_667
O8 Mo3 O7 155.9(2) . 3_667
O10 Mo3 O7 78.94(18) . 3_667
O14 Mo3 O7 78.09(17) 3_667 3_667
O9 Mo3 O7 174.4(2) . .
O8 Mo3 O7 80.06(19) . .
O10 Mo3 O7 78.42(18) . .
O14 Mo3 O7 77.50(17) 3_667 .
O7 Mo3 O7 75.91(18) 3_667 .
O9 Mo3 Mo4 90.00(18) . .
O8 Mo3 Mo4 133.57(16) . .
O10 Mo3 Mo4 35.85(14) . .
O14 Mo3 Mo4 124.57(13) 3_667 .
O7 Mo3 Mo4 46.50(12) 3_667 .
O7 Mo3 Mo4 86.22(11) . .
O9 Mo3 Mo1 89.70(16) . 3_667
O8 Mo3 Mo1 130.88(16) . 3_667
O10 Mo3 Mo1 125.36(13) . 3_667
O14 Mo3 Mo1 35.47(13) 3_667 3_667
O7 Mo3 Mo1 46.43(11) 3_667 3_667
O7 Mo3 Mo1 86.29(10) . 3_667
Mo4 Mo3 Mo1 91.65(2) . 3_667
O13 Mo4 O11 104.4(3) . .
O13 Mo4 O12 101.6(2) . .
O11 Mo4 O12 100.9(2) . .
O13 Mo4 O10 100.2(2) . .
O11 Mo4 O10 97.5(2) . .
O12 Mo4 O10 146.8(2) . .
O13 Mo4 O7 160.9(2) . 3_667
O11 Mo4 O7 94.4(2) . 3_667
O12 Mo4 O7 77.83(19) . 3_667
O10 Mo4 O7 73.45(17) . 3_667
O13 Mo4 O14 89.2(2) . .
O11 Mo4 O14 164.2(2) . .
O12 Mo4 O14 83.69(18) . .
O10 Mo4 O14 71.85(17) . .
O7 Mo4 O14 71.68(15) 3_667 .
O13 Mo4 Mo3 134.8(2) . .
O11 Mo4 Mo3 86.01(18) . .
O12 Mo4 Mo3 119.75(16) . .
O10 Mo4 Mo3 34.65(13) . .
O7 Mo4 Mo3 41.92(11) 3_667 .
O14 Mo4 Mo3 78.67(11) . .
Mo1 O6 Mo2 117.3(2) . .
Mo3 O7 Mo4 91.59(15) 3_667 3_667
Mo3 O7 Mo1 91.76(17) 3_667 .
Mo4 O7 Mo1 162.9(2) 3_667 .
Mo3 O7 Mo3 104.09(18) 3_667 .
Mo4 O7 Mo3 97.66(16) 3_667 .
Mo1 O7 Mo3 97.74(16) . .
Mo3 O7 Mo2 163.6(2) 3_667 .
Mo4 O7 Mo2 85.61(15) 3_667 .
Mo1 O7 Mo2 86.47(14) . .
Mo3 O7 Mo2 92.32(14) . .
Mo3 O8 Mo2 118.0(2) . .
Mo3 O10 Mo4 109.5(2) . .
Mo3 O10 Mo1 110.0(2) . .
Mo4 O10 Mo1 103.01(19) . .
Mo4 O12 Mo2 116.2(2) . 3_667
Mo3 O14 Mo1 109.4(2) 3_667 .
Mo3 O14 Mo4 110.33(19) 3_667 .
Mo1 O14 Mo4 104.88(18) . .
O4W O5W O5WA 128(3) 2_656 .
O5WB O5WA O5W 125(3) . .

loop_
_geom_bond_atom_site_label_1
_geom_bond_atom_site_label_2
_geom_bond_distance
_geom_bond_site_symmetry_2
O1 C10 1.351(17) .
O1 H1 0.8200 .
O2 C1 1.320(11) .
O3 C18 1.270(9) .
O3 H3 0.8200 .
N1 C8 1.344(11) .
N1 C12 1.347(12) .
N1 C13 1.457(12) .
N2 C5 1.296(12) .
N2 C3 1.325(11) .
N2 C6 1.495(11) .
N3 C16 1.334(9) .
N3 C20 1.338(9) .
N3 C15 1.487(8) .
C1 C2 1.318(14) .
C1 C4 1.374(12) .
C2 C3 1.404(13) .
C2 H2 0.9300 .
C3 H3A 0.9300 .
C4 C5 1.356(13) .
C4 H4 0.9300 .
C5 H5 0.9300 .
C6 C22 1.504(11) .
C6 H6A 0.9700 .
C6 H6B 0.9700 .
C7 C27 1.541(11) .
C7 H7A 0.9600 .
C7 H7B 0.9600 .
C7 H7C 0.9600 .
C7 H7D 0.9600 .
C7 H7E 0.9600 .
C7 H7F 0.9600 .
C8 C9 1.317(16) .
C8 H8 0.9300 .
C9 C10 1.382(18) .
C9 H9 0.9300 .
C10 C11 1.410(16) .
C11 C12 1.294(14) .
C11 H11 0.9300 .
C12 H12 0.9300 .
C13 C26 1.524(12) .
C13 H13A 0.9700 .
C13 H13B 0.9700 .
C14 C25 1.507(11) .
C14 H14A 0.9600 .
C14 H14B 0.9600 .
C14 H14C 0.9600 .
C15 C24 1.494(10) .
C15 H15A 0.9700 .
C15 H15B 0.9700 .
C16 C17 1.360(11) .
C16 H16 0.9300 .
C17 C18 1.406(12) .
C17 H17 0.9300 .
C18 C19 1.421(11) .
C19 C20 1.340(10) .
C19 H19 0.9300 .
C20 H20 0.9300 .
C21 C23 1.486(11) .
C21 H21A 0.9600 .
C21 H21B 0.9600 .
C21 H21C 0.9600 .
C21 H21D 0.9600 .
C21 H21E 0.9600 .
C21 H21F 0.9600 .
C22 C27 1.387(12) .
C22 C23 1.403(11) .
C23 C24 1.414(10) .
C24 C25 1.414(11) .
C25 C26 1.393(10) .
C26 C27 1.407(11) .
Mo1 O15 1.688(5) .
Mo1 O16 1.692(5) .
Mo1 O6 1.899(5) .
Mo1 O14 1.975(4) .
Mo1 O7 2.328(4) .
Mo1 O10 2.387(5) .
Mo1 Mo3 3.2111(8) 3_667
Mo2 O5 1.694(6) .
Mo2 O4 1.704(6) .
Mo2 O12 1.922(5) 3_667
Mo2 O6 1.925(5) .
Mo2 O8 2.292(5) .
Mo2 O7 2.438(4) .
Mo3 O9 1.686(5) .
Mo3 O8 1.751(5) .
Mo3 O10 1.933(5) .
Mo3 O14 1.960(4) 3_667
Mo3 O7 2.142(4) 3_667
Mo3 O7 2.382(4) .
Mo3 Mo4 3.2049(9) .
Mo3 Mo1 3.2111(8) 3_667
Mo4 O13 1.692(6) .
Mo4 O11 1.705(5) .
Mo4 O12 1.891(5) .
Mo4 O10 1.991(5) .
Mo4 O7 2.326(4) 3_667
Mo4 O14 2.349(5) .
O7 Mo3 2.142(4) 3_667
O7 Mo4 2.326(4) 3_667
O12 Mo2 1.922(5) 3_667
O14 Mo3 1.960(4) 3_667
O4W O5W 1.15(4) 2_646
O5W O4W 1.15(4) 2_656
O5W O5WA 1.46(4) .
O5WA O5WB 1.44(5) .

loop_
_geom_hbond_atom_site_label_D
_geom_hbond_atom_site_label_H
_geom_hbond_atom_site_label_A
_geom_hbond_distance_DH
_geom_hbond_distance_HA
_geom_hbond_distance_DA
_geom_hbond_angle_DHA
_geom_hbond_site_symmetry_A
O1 H1 O1W 0.82 1.83 2.63(2) 164.8 .
C21 H21E O13 0.96 2.52 3.455(11) 164.5 .
C15 H15A O14 0.97 2.46 3.103(8) 123.7 .
O3 H3 O2 0.82 1.67 2.456(9) 160.7 4_676
C12 H12 O9 0.93 2.59 3.324(11) 135.9 3_667
C13 H13A O11 0.97 2.45 3.348(10) 153.8 1_565
C15 H15A O8 0.97 2.58 3.517(10) 161.5 3_667
C16 H16 O5 0.93 2.49 3.224(10) 136.4 3_667
C19 H19 O15 0.93 2.27 3.122(10) 151.7 2_656
C20 H20 O13 0.93 2.40 3.302(9) 164.6 2_656

loop_
_geom_torsion_atom_site_label_1
_geom_torsion_atom_site_label_2
_geom_torsion_atom_site_label_3
_geom_torsion_atom_site_label_4
_geom_torsion
_geom_torsion_site_symmetry_1
_geom_torsion_site_symmetry_4
O2 C1 C2 C3 175.6(10) . .
C4 C1 C2 C3 -1.4(19) . .
C5 N2 C3 C2 1.2(17) . .
C6 N2 C3 C2 179.3(10) . .
C1 C2 C3 N2 1.2(18) . .
C2 C1 C4 C5 -0.6(18) . .
O2 C1 C4 C5 -177.6(10) . .
C3 N2 C5 C4 -3.3(18) . .
C6 N2 C5 C4 178.7(10) . .
C1 C4 C5 N2 3.1(18) . .
C5 N2 C6 C22 -20.9(15) . .
C3 N2 C6 C22 161.1(10) . .
C12 N1 C8 C9 -1.5(14) . .
C13 N1 C8 C9 -176.0(9) . .
N1 C8 C9 C10 2.7(16) . .
C8 C9 C10 O1 -179.7(11) . .
C8 C9 C10 C11 -2.3(17) . .
O1 C10 C11 C12 178.0(12) . .
C9 C10 C11 C12 0.6(18) . .
C10 C11 C12 N1 0.8(17) . .
C8 N1 C12 C11 -0.4(15) . .
C13 N1 C12 C11 174.1(10) . .
C8 N1 C13 C26 -140.8(8) . .
C12 N1 C13 C26 44.8(11) . .
C16 N3 C15 C24 143.0(7) . .
C20 N3 C15 C24 -42.5(10) . .
C20 N3 C16 C17 -1.3(13) . .
C15 N3 C16 C17 173.4(8) . .
N3 C16 C17 C18 -1.5(14) . .
C16 C17 C18 O3 -177.3(9) . .
C16 C17 C18 C19 2.9(13) . .
O3 C18 C19 C20 178.5(8) . .
C17 C18 C19 C20 -1.7(13) . .
C16 N3 C20 C19 2.5(12) . .
C15 N3 C20 C19 -172.0(7) . .
C18 C19 C20 N3 -0.9(13) . .
N2 C6 C22 C27 -81.7(11) . .
N2 C6 C22 C23 99.9(10) . .
C27 C22 C23 C24 -2.1(11) . .
C6 C22 C23 C24 176.3(7) . .
C27 C22 C23 C21 176.5(7) . .
C6 C22 C23 C21 -5.2(11) . .
C22 C23 C24 C25 1.3(10) . .
C21 C23 C24 C25 -177.3(7) . .
C22 C23 C24 C15 177.4(6) . .
C21 C23 C24 C15 -1.2(10) . .
N3 C15 C24 C25 -74.4(9) . .
N3 C15 C24 C23 109.4(8) . .
C23 C24 C25 C26 0.7(11) . .
C15 C24 C25 C26 -175.5(7) . .
C23 C24 C25 C14 -178.6(7) . .
C15 C24 C25 C14 5.2(10) . .
C24 C25 C26 C27 -1.9(11) . .
C14 C25 C26 C27 177.4(7) . .
C24 C25 C26 C13 178.0(7) . .
C14 C25 C26 C13 -2.8(12) . .
N1 C13 C26 C25 -99.1(9) . .
N1 C13 C26 C27 80.7(10) . .
C23 C22 C27 C26 0.9(11) . .
C6 C22 C27 C26 -177.4(7) . .
C23 C22 C27 C7 -177.9(7) . .
C6 C22 C27 C7 3.8(11) . .
C25 C26 C27 C22 1.1(12) . .
C13 C26 C27 C22 -178.7(8) . .
C25 C26 C27 C7 179.9(8) . .
C13 C26 C27 C7 0.1(12) . .
O9 Mo3 Mo4 O13 105.8(3) . .
O8 Mo3 Mo4 O13 -5.9(3) . .
O10 Mo3 Mo4 O13 -3.0(3) . .
O14 Mo3 Mo4 O13 -150.4(3) 3_667 .
O7 Mo3 Mo4 O13 -152.5(3) 3_667 .
O7 Mo3 Mo4 O13 -78.4(3) . .
Mo1 Mo3 Mo4 O13 -164.5(3) 3_667 .
O9 Mo3 Mo4 O11 -0.7(2) . .
O8 Mo3 Mo4 O11 -112.4(3) . .
O10 Mo3 Mo4 O11 -109.4(3) . .
O14 Mo3 Mo4 O11 103.2(2) 3_667 .
O7 Mo3 Mo4 O11 101.1(2) 3_667 .
O7 Mo3 Mo4 O11 175.2(2) . .
Mo1 Mo3 Mo4 O11 89.02(18) 3_667 .
O9 Mo3 Mo4 O12 -101.0(2) . .
O8 Mo3 Mo4 O12 147.3(3) . .
O10 Mo3 Mo4 O12 150.3(3) . .
O14 Mo3 Mo4 O12 2.9(2) 3_667 .
O7 Mo3 Mo4 O12 0.8(2) 3_667 .
O7 Mo3 Mo4 O12 74.90(19) . .
Mo1 Mo3 Mo4 O12 -11.27(17) 3_667 .
O9 Mo3 Mo4 O10 108.7(3) . .
O8 Mo3 Mo4 O10 -3.0(3) . .
O14 Mo3 Mo4 O10 -147.4(3) 3_667 .
O7 Mo3 Mo4 O10 -149.5(3) 3_667 .
O7 Mo3 Mo4 O10 -75.4(3) . .
Mo1 Mo3 Mo4 O10 -161.6(2) 3_667 .
O9 Mo3 Mo4 O7 -101.7(2) . 3_667
O8 Mo3 Mo4 O7 146.6(3) . 3_667
O10 Mo3 Mo4 O7 149.5(3) . 3_667
O14 Mo3 Mo4 O7 2.1(2) 3_667 3_667
O7 Mo3 Mo4 O7 74.1(2) . 3_667
Mo1 Mo3 Mo4 O7 -12.05(16) 3_667 3_667
O9 Mo3 Mo4 O14 -176.87(19) . .
O8 Mo3 Mo4 O14 71.4(2) . .
O10 Mo3 Mo4 O14 74.4(3) . .
O14 Mo3 Mo4 O14 -73.0(2) 3_667 .
O7 Mo3 Mo4 O14 -75.13(19) 3_667 .
O7 Mo3 Mo4 O14 -1.01(14) . .
Mo1 Mo3 Mo4 O14 -87.17(10) 3_667 .
O15 Mo1 O6 Mo2 179.8(3) . .
O16 Mo1 O6 Mo2 -72.6(3) . .
O14 Mo1 O6 Mo2 52.3(5) . .
O7 Mo1 O6 Mo2 21.6(2) . .
O10 Mo1 O6 Mo2 94.0(3) . .
Mo3 Mo1 O6 Mo2 20.6(3) 3_667 .
O5 Mo2 O6 Mo1 179.7(3) . .
O4 Mo2 O6 Mo1 70.8(3) . .
O12 Mo2 O6 Mo1 -47.3(5) 3_667 .
O8 Mo2 O6 Mo1 -92.8(3) . .
O7 Mo2 O6 Mo1 -20.9(2) . .
O15 Mo1 O7 Mo3 97.3(6) . 3_667
O16 Mo1 O7 Mo3 -78.3(2) . 3_667
O6 Mo1 O7 Mo3 -178.7(2) . 3_667
O14 Mo1 O7 Mo3 18.76(17) . 3_667
O10 Mo1 O7 Mo3 94.09(17) . 3_667
O15 Mo1 O7 Mo4 -161.5(7) . 3_667
O16 Mo1 O7 Mo4 22.9(7) . 3_667
O6 Mo1 O7 Mo4 -77.5(7) . 3_667
O14 Mo1 O7 Mo4 120.0(7) . 3_667
O10 Mo1 O7 Mo4 -164.7(7) . 3_667
Mo3 Mo1 O7 Mo4 101.2(7) 3_667 3_667
O15 Mo1 O7 Mo3 -7.2(7) . .
O16 Mo1 O7 Mo3 177.2(2) . .
O6 Mo1 O7 Mo3 76.8(2) . .
O14 Mo1 O7 Mo3 -85.71(18) . .
O10 Mo1 O7 Mo3 -10.39(15) . .
Mo3 Mo1 O7 Mo3 -104.5(2) 3_667 .
O15 Mo1 O7 Mo2 -99.0(6) . .
O16 Mo1 O7 Mo2 85.4(2) . .
O6 Mo1 O7 Mo2 -15.03(18) . .
O14 Mo1 O7 Mo2 -177.58(18) . .
O10 Mo1 O7 Mo2 -102.25(16) . .
Mo3 Mo1 O7 Mo2 163.7(2) 3_667 .
O8 Mo3 O7 Mo3 178.5(2) . 3_667
O10 Mo3 O7 Mo3 -81.3(2) . 3_667
O14 Mo3 O7 Mo3 80.66(19) 3_667 3_667
O7 Mo3 O7 Mo3 0.0 3_667 3_667
Mo4 Mo3 O7 Mo3 -46.00(14) . 3_667
Mo1 Mo3 O7 Mo3 45.91(14) 3_667 3_667
O8 Mo3 O7 Mo4 84.9(2) . 3_667
O10 Mo3 O7 Mo4 -174.93(19) . 3_667
O14 Mo3 O7 Mo4 -12.92(16) 3_667 3_667
O7 Mo3 O7 Mo4 -93.59(18) 3_667 3_667
Mo4 Mo3 O7 Mo4 -139.58(13) . 3_667
Mo1 Mo3 O7 Mo4 -47.68(12) 3_667 3_667
O8 Mo3 O7 Mo1 -87.7(2) . .
O10 Mo3 O7 Mo1 12.44(17) . .
O14 Mo3 O7 Mo1 174.4(2) 3_667 .
O7 Mo3 O7 Mo1 93.8(2) 3_667 .
Mo4 Mo3 O7 Mo1 47.79(12) . .
Mo1 Mo3 O7 Mo1 139.69(13) 3_667 .
O8 Mo3 O7 Mo2 -0.94(18) . .
O10 Mo3 O7 Mo2 99.18(17) . .
O14 Mo3 O7 Mo2 -98.81(17) 3_667 .
O7 Mo3 O7 Mo2 -179.5(2) 3_667 .
Mo4 Mo3 O7 Mo2 134.54(11) . .
Mo1 Mo3 O7 Mo2 -133.56(11) 3_667 .
O5 Mo2 O7 Mo3 180.0(8) . 3_667
O4 Mo2 O7 Mo3 0.8(8) . 3_667
O12 Mo2 O7 Mo3 -96.1(8) 3_667 3_667
O6 Mo2 O7 Mo3 99.3(8) . 3_667
O8 Mo2 O7 Mo3 -177.4(8) . 3_667
O5 Mo2 O7 Mo4 -99.3(7) . 3_667
O4 Mo2 O7 Mo4 81.4(2) . 3_667
O12 Mo2 O7 Mo4 -15.48(16) 3_667 3_667
O6 Mo2 O7 Mo4 179.92(19) . 3_667
O8 Mo2 O7 Mo4 -96.75(17) . 3_667
O5 Mo2 O7 Mo1 95.8(7) . .
O4 Mo2 O7 Mo1 -83.4(2) . .
O12 Mo2 O7 Mo1 179.64(19) 3_667 .
O6 Mo2 O7 Mo1 15.04(17) . .
O8 Mo2 O7 Mo1 98.37(17) . .
O5 Mo2 O7 Mo3 -1.8(7) . .
O4 Mo2 O7 Mo3 179.0(2) . .
O12 Mo2 O7 Mo3 82.02(18) 3_667 .
O6 Mo2 O7 Mo3 -82.57(19) . .
O8 Mo2 O7 Mo3 0.75(14) . .
O9 Mo3 O8 Mo2 -179.2(3) . .
O10 Mo3 O8 Mo2 -75.6(3) . .
O14 Mo3 O8 Mo2 77.4(3) 3_667 .
O7 Mo3 O8 Mo2 4.6(6) 3_667 .
O7 Mo3 O8 Mo2 1.1(2) . .
Mo4 Mo3 O8 Mo2 -73.8(3) . .
Mo1 Mo3 O8 Mo2 77.3(3) 3_667 .
O5 Mo2 O8 Mo3 177.9(3) . .
O4 Mo2 O8 Mo3 -7.6(10) . .
O12 Mo2 O8 Mo3 -79.3(3) 3_667 .
O6 Mo2 O8 Mo3 75.7(3) . .
O7 Mo2 O8 Mo3 -1.2(2) . .
O9 Mo3 O10 Mo4 -74.6(3) . .
O8 Mo3 O10 Mo4 177.8(2) . .
O14 Mo3 O10 Mo4 62.6(5) 3_667 .
O7 Mo3 O10 Mo4 22.0(2) 3_667 .
O7 Mo3 O10 Mo4 99.7(2) . .
Mo1 Mo3 O10 Mo4 22.8(3) 3_667 .
O9 Mo3 O10 Mo1 172.9(2) . .
O8 Mo3 O10 Mo1 65.3(2) . .
O14 Mo3 O10 Mo1 -49.9(5) 3_667 .
O7 Mo3 O10 Mo1 -90.5(2) 3_667 .
O7 Mo3 O10 Mo1 -12.79(17) . .
Mo4 Mo3 O10 Mo1 -112.5(3) . .
Mo1 Mo3 O10 Mo1 -89.70(19) 3_667 .
O13 Mo4 O10 Mo3 177.9(2) . .
O11 Mo4 O10 Mo3 71.6(3) . .
O12 Mo4 O10 Mo3 -51.8(5) . .
O7 Mo4 O10 Mo3 -20.70(19) 3_667 .
O14 Mo4 O10 Mo3 -96.4(2) . .
O13 Mo4 O10 Mo1 -65.2(2) . .
O11 Mo4 O10 Mo1 -171.4(2) . .
O12 Mo4 O10 Mo1 65.1(4) . .
O7 Mo4 O10 Mo1 96.26(18) 3_667 .
O14 Mo4 O10 Mo1 20.60(15) . .
Mo3 Mo4 O10 Mo1 117.0(3) . .
O15 Mo1 O10 Mo3 -165.3(3) . .
O16 Mo1 O10 Mo3 46.2(11) . .
O6 Mo1 O10 Mo3 -64.9(2) . .
O14 Mo1 O10 Mo3 91.8(2) . .
O7 Mo1 O10 Mo3 13.55(18) . .
Mo3 Mo1 O10 Mo3 56.22(17) 3_667 .
O15 Mo1 O10 Mo4 78.1(3) . .
O16 Mo1 O10 Mo4 -70.4(10) . .
O6 Mo1 O10 Mo4 178.5(2) . .
O14 Mo1 O10 Mo4 -24.83(19) . .
O7 Mo1 O10 Mo4 -103.1(2) . .
Mo3 Mo1 O10 Mo4 -60.42(14) 3_667 .
O13 Mo4 O12 Mo2 -177.4(3) . 3_667
O11 Mo4 O12 Mo2 -70.0(3) . 3_667
O10 Mo4 O12 Mo2 52.6(5) . 3_667
O7 Mo4 O12 Mo2 22.1(2) 3_667 3_667
O14 Mo4 O12 Mo2 94.7(3) . 3_667
Mo3 Mo4 O12 Mo2 21.6(3) . 3_667
O15 Mo1 O14 Mo3 179.7(3) . 3_667
O16 Mo1 O14 Mo3 72.5(3) . 3_667
O6 Mo1 O14 Mo3 -53.1(5) . 3_667
O7 Mo1 O14 Mo3 -21.87(19) . 3_667
O10 Mo1 O14 Mo3 -97.3(2) . 3_667
O15 Mo1 O14 Mo4 -62.0(3) . .
O16 Mo1 O14 Mo4 -169.2(2) . .
O6 Mo1 O14 Mo4 65.2(4) . .
O7 Mo1 O14 Mo4 96.46(19) . .
O10 Mo1 O14 Mo4 21.03(16) . .
Mo3 Mo1 O14 Mo4 118.3(3) 3_667 .
O13 Mo4 O14 Mo3 -166.7(3) . 3_667
O11 Mo4 O14 Mo3 43.0(8) . 3_667
O12 Mo4 O14 Mo3 -65.0(2) . 3_667
O10 Mo4 O14 Mo3 92.3(2) . 3_667
O7 Mo4 O14 Mo3 14.27(18) 3_667 3_667
Mo3 Mo4 O14 Mo3 57.12(17) . 3_667
O13 Mo4 O14 Mo1 75.6(3) . .
O11 Mo4 O14 Mo1 -74.7(8) . .
O12 Mo4 O14 Mo1 177.3(2) . .
O10 Mo4 O14 Mo1 -25.38(19) . .
O7 Mo4 O14 Mo1 -103.4(2) 3_667 .
Mo3 Mo4 O14 Mo1 -60.57(16) . .
O4W O5W O5WA O5WB -175(4) 2_656 .
